data_7213562
loop_
_publ_author_name
'Cheng, Xiao-Jie'
'Ji, Ning-Ning'
'Zhao, Yi'
'Liang, Li-Li'
'Xiao, Xin'
'Zhang, Yun-Qian'
'Xue, Sai-Feng'
'Zhu, Qian-Jiang'
'Tao, Zhu'

_publ_section_title
;
 [CdCl4]2&#x2212; anion-induced coordination of Ln3+ to cucurbit[8]uril
 and the formation of supramolecular self-assemblies: potential
 application in isolation of light lanthanides
;
_journal_issue 2
_journal_name_full CrystEngComm
_journal_page_first 144
_journal_paper_doi 10.1039/c3ce41769g
_journal_volume 16
_journal_year 2014
_chemical_formula_sum 'C96 H241 Cl3.5 Lu N64 O104'
_chemical_formula_weight 4255.57
_chemical_name_systematic
;
 ?
;
_space_group_IT_number 88
_symmetry_cell_setting tetragonal
_symmetry_space_group_name_Hall '-I 4ad'
_symmetry_space_group_name_H-M 'I 41/a :2'
_atom_sites_solution_hydrogens geom
_atom_sites_solution_primary direct
_atom_sites_solution_secondary difmap
_audit_creation_method SHELXL-97
_cell_angle_alpha 90.00
_cell_angle_beta 90.00
_cell_angle_gamma 90.00
_cell_formula_units_Z 4
_cell_length_a 28.3363(19)
_cell_length_b 28.3363(19)
_cell_length_c 21.928(3)
_cell_measurement_temperature 223(2)
_cell_volume 17607(3)
_computing_structure_refinement 'SHELXL-97 (Sheldrick, 1997)'
_diffrn_ambient_temperature 223(2)
_diffrn_measured_fraction_theta_full 0.996
_diffrn_measured_fraction_theta_max 0.996
_diffrn_measurement_device_type 'Bruker Smart Apex2 CCD Detector'
_diffrn_measurement_method '\f and \w scan'
_diffrn_radiation_monochromator graphite
_diffrn_radiation_source 'fine-focus sealed tube'
_diffrn_radiation_type MoK\a
_diffrn_radiation_wavelength 0.71073
_diffrn_reflns_av_R_equivalents 0.0829
_diffrn_reflns_av_sigmaI/netI 0.0684
_diffrn_reflns_limit_h_max 34
_diffrn_reflns_limit_h_min -34
_diffrn_reflns_limit_k_max 32
_diffrn_reflns_limit_k_min -34
_diffrn_reflns_limit_l_max 26
_diffrn_reflns_limit_l_min -26
_diffrn_reflns_number 60112
_diffrn_reflns_theta_full 26.00
_diffrn_reflns_theta_max 26.00
_diffrn_reflns_theta_min 1.17
_exptl_absorpt_coefficient_mu 0.742
_exptl_absorpt_correction_T_max 0.8719
_exptl_absorpt_correction_T_min 0.8420
_exptl_absorpt_correction_type multi-scan
_exptl_absorpt_process_details 'SADABS (Bruker, 2008)'
_exptl_crystal_colour colorless
_exptl_crystal_density_diffrn 1.605
_exptl_crystal_density_method 'not measured'
_exptl_crystal_description prism
_exptl_crystal_F_000 8910
_exptl_crystal_size_max 0.24
_exptl_crystal_size_mid 0.21
_exptl_crystal_size_min 0.19
_platon_squeeze_details
;
;
_refine_diff_density_max 1.281
_refine_diff_density_min -0.936
_refine_diff_density_rms 0.078
_refine_ls_extinction_method none
_refine_ls_goodness_of_fit_ref 1.027
_refine_ls_hydrogen_treatment constr
_refine_ls_matrix_type full
_refine_ls_number_parameters 480
_refine_ls_number_reflns 8619
_refine_ls_number_restraints 0
_refine_ls_restrained_S_all 1.027
_refine_ls_R_factor_all 0.1176
_refine_ls_R_factor_gt 0.0775
_refine_ls_shift/su_max 0.010
_refine_ls_shift/su_mean 0.000
_refine_ls_structure_factor_coef Fsqd
_refine_ls_weighting_details 'calc w=1/[\s^2^(Fo^2^)+(0.1458P)^2^+0.0000P] where P=(Fo^2^+2Fc^2^)/3'
_refine_ls_weighting_scheme calc
_refine_ls_wR_factor_gt 0.2289
_refine_ls_wR_factor_ref 0.2475
_reflns_number_gt 4903
_reflns_number_total 8619
_reflns_threshold_expression >2sigma(I)
_cod_data_source_file c3ce41769g.txt
_cod_data_source_block complex11
_cod_depositor_comments
;
The following automatic conversions were performed:

'_refine_ls_hydrogen_treatment' value 'CONSTR' changed to 'constr'
according to
/usr/data/users/saulius/automatic-downloads/current/RSC/lib/dictionaries/cif_core.dic
dictionary named 'cif_core.dic' version 2.4.2 from 2011-04-26.

Automatic conversion script
Id: cif_fix_values 2281 2013-09-26 08:29:07Z andrius 
;
_cod_original_sg_symbol_H-M 'I 41/a'
_cod_original_formula_sum 'C96 H241 Cl3.50 Lu N64 O104'
_cod_database_code 7213562

loop_
_symmetry_equiv_pos_as_xyz
'x, y, z'
'-x+1/2, -y, z+1/2'
'-y+3/4, x+1/4, z+1/4'
'y+3/4, -x+3/4, z+3/4'
'x+1/2, y+1/2, z+1/2'
'-x+1, -y+1/2, z+1'
'-y+5/4, x+3/4, z+3/4'
'y+5/4, -x+5/4, z+5/4'
'-x, -y, -z'
'x-1/2, y, -z-1/2'
'y-3/4, -x-1/4, -z-1/4'
'-y-3/4, x-3/4, -z-3/4'
'-x+1/2, -y+1/2, -z+1/2'
'x, y+1/2, -z'
'y-1/4, -x+1/4, -z+1/4'
'-y-1/4, x-1/4, -z-1/4'

loop_
_atom_site_label
_atom_site_type_symbol
_atom_site_fract_x
_atom_site_fract_y
_atom_site_fract_z
_atom_site_U_iso_or_equiv
_atom_site_adp_type
_atom_site_occupancy
_atom_site_symmetry_multiplicity
_atom_site_calc_flag
_atom_site_refinement_flags
Cl1 Cl 1.0000 1.2500 -0.27804(15) 0.147(2) Uani 0.70 2 d SP
Cl2 Cl 0.99768(13) 1.21350(10) -0.38216(11) 0.1134(10) Uani 0.65 1 d P
Lu1 Lu 0.95837(3) 1.20950(3) 0.10219(4) 0.0385(3) Uani 0.18 1 d P
Lu1' Lu 1.0000 1.2500 0.202(3) 1.22(8) Uani 0.14 2 d SP
O1W O 0.9950(4) 1.1435(3) 0.0928(6) 0.152(4) Uani 0.50 1 d P
O2W O 0.9711(4) 1.2011(5) 0.2017(5) 0.168(6) Uani 0.50 1 d P
C1 C 1.02519(14) 1.16157(14) -0.15926(19) 0.0465(10) Uani 1 1 d .
C2 C 1.00894(14) 1.12337(14) -0.25178(18) 0.0447(9) Uani 1 1 d .
H2 H 1.0168 1.1367 -0.2923 0.054 Uiso 1 1 calc R
C3 C 0.96316(13) 1.14566(14) -0.22514(18) 0.0441(9) Uani 1 1 d .
H3 H 0.9500 1.1703 -0.2523 0.053 Uiso 1 1 calc R
C4 C 0.95244(14) 1.06413(13) -0.24006(17) 0.0427(9) Uani 1 1 d .
C5 C 0.94941(15) 1.19817(15) -0.1343(2) 0.0538(11) Uani 1 1 d .
H5A H 0.9347 1.2201 -0.1631 0.065 Uiso 1 1 calc R
H5B H 0.9697 1.2165 -0.1070 0.065 Uiso 1 1 calc R
C6 C 0.88040(12) 1.11061(14) -0.21520(17) 0.0428(9) Uani 1 1 d .
H6A H 0.8708 1.1369 -0.2415 0.051 Uiso 1 1 calc R
H6B H 0.8652 1.0819 -0.2306 0.051 Uiso 1 1 calc R
C7 C 0.90913(17) 1.18179(15) -0.0375(2) 0.0537(11) Uani 1 1 d .
C8 C 0.86630(13) 1.16479(13) -0.12553(18) 0.0423(9) Uani 1 1 d .
H8 H 0.8557 1.1905 -0.1529 0.051 Uiso 1 1 calc R
C9 C 0.83375(14) 1.15954(13) -0.06940(17) 0.0439(9) Uani 1 1 d .
H9 H 0.8065 1.1813 -0.0716 0.053 Uiso 1 1 calc R
C10 C 0.83460(13) 1.08910(14) -0.12460(18) 0.0424(9) Uani 1 1 d .
C11 C 0.84678(18) 1.18140(14) 0.04262(18) 0.0566(12) Uani 1 1 d .
H11A H 0.8690 1.2026 0.0632 0.068 Uiso 1 1 calc R
H11B H 0.8164 1.1977 0.0397 0.068 Uiso 1 1 calc R
C12 C 0.78217(13) 1.09079(13) -0.03429(17) 0.0424(9) Uani 1 1 d .
H12A H 0.7567 1.1139 -0.0301 0.051 Uiso 1 1 calc R
H12B H 0.7691 1.0628 -0.0545 0.051 Uiso 1 1 calc R
C13 C 0.86913(14) 1.12850(13) 0.1268(2) 0.0470(10) Uani 1 1 d .
C14 C 0.79942(14) 1.10913(13) 0.07630(16) 0.0400(9) Uani 1 1 d .
H14 H 0.7700 1.1279 0.0789 0.048 Uiso 1 1 calc R
C15 C 0.80556(12) 1.07656(12) 0.13232(17) 0.0375(9) Uani 1 1 d .
H15 H 0.7794 1.0803 0.1619 0.045 Uiso 1 1 calc R
C16 C 0.79984(12) 1.03070(13) 0.04345(18) 0.0403(9) Uani 1 1 d .
C17 C 0.86494(15) 1.07887(14) 0.21952(19) 0.0509(10) Uani 1 1 d .
H17A H 0.8374 1.0816 0.2464 0.061 Uiso 1 1 calc R
H17B H 0.8887 1.1014 0.2338 0.061 Uiso 1 1 calc R
C18 C 0.79758(13) 0.98779(13) 0.14136(19) 0.0452(9) Uani 1 1 d .
H18A H 0.7732 0.9944 0.1719 0.054 Uiso 1 1 calc R
H18B H 0.7855 0.9632 0.1141 0.054 Uiso 1 1 calc R
C19 C 0.92886(14) 1.02284(15) 0.24277(18) 0.0459(10) Uani 1 1 d .
C20 C 0.85472(13) 0.98965(14) 0.23051(17) 0.0427(9) Uani 1 1 d .
H20 H 0.8279 0.9948 0.2588 0.051 Uiso 1 1 calc R
C21 C 0.88892(13) 0.95177(14) 0.25420(18) 0.0439(9) Uani 1 1 d .
H21 H 0.8791 0.9397 0.2946 0.053 Uiso 1 1 calc R
C22 C 0.85791(13) 0.92673(13) 0.16204(17) 0.0405(9) Uani 1 1 d .
C23 C 0.97384(14) 0.95934(15) 0.2906(2) 0.0515(10) Uani 1 1 d .
H23A H 0.9626 0.9436 0.3277 0.062 Uiso 1 1 calc R
H23B H 0.9938 0.9859 0.3031 0.062 Uiso 1 1 calc R
C24 C 0.90634(13) 0.86869(14) 0.2174(2) 0.0493(10) Uani 1 1 d .
H24A H 0.8897 0.8467 0.1904 0.059 Uiso 1 1 calc R
H24B H 0.8998 0.8591 0.2595 0.059 Uiso 1 1 calc R
N1 N 1.04394(11) 1.13568(11) -0.20663(15) 0.0453(8) Uani 1 1 d .
N2 N 0.97811(11) 1.16481(12) -0.16775(16) 0.0490(8) Uani 1 1 d .
N3 N 0.99769(10) 1.07392(11) -0.25551(14) 0.0426(8) Uani 1 1 d .
N4 N 0.93106(10) 1.10494(10) -0.21916(14) 0.0398(7) Uani 1 1 d .
N5 N 0.91228(11) 1.17519(11) -0.09807(16) 0.0466(8) Uani 1 1 d .
N6 N 0.86429(13) 1.17108(12) -0.01948(15) 0.0513(9) Uani 1 1 d .
N7 N 0.86399(11) 1.11947(11) -0.15479(14) 0.0418(8) Uani 1 1 d .
N8 N 0.81904(11) 1.11078(11) -0.07275(14) 0.0426(8) Uani 1 1 d .
N9 N 0.84100(13) 1.13893(11) 0.07889(15) 0.0512(9) Uani 1 1 d .
N10 N 0.85096(11) 1.09155(11) 0.15813(14) 0.0456(8) Uani 1 1 d .
N11 N 0.79857(11) 1.07753(10) 0.02605(14) 0.0419(8) Uani 1 1 d .
N12 N 0.80613(10) 1.03031(10) 0.10604(13) 0.0385(7) Uani 1 1 d .
N13 N 0.88404(11) 1.03158(11) 0.22458(15) 0.0443(8) Uani 1 1 d .
N14 N 0.93375(11) 0.97743(12) 0.25764(15) 0.0460(8) Uani 1 1 d .
N15 N 0.83922(11) 0.97038(11) 0.17198(14) 0.0421(8) Uani 1 1 d .
N16 N 0.88748(11) 0.91509(11) 0.20810(15) 0.0444(8) Uani 1 1 d .
O1 O 1.04786(11) 1.17908(11) -0.11739(15) 0.0638(8) Uani 1 1 d .
O2 O 0.94048(13) 1.19630(13) -0.00476(16) 0.0823(11) Uani 1 1 d .
O3 O 0.90581(11) 1.14933(11) 0.14073(15) 0.0656(9) Uani 1 1 d .
O4 O 0.96105(10) 1.05313(10) 0.24454(14) 0.0588(8) Uani 1 1 d .
O5 O 0.93312(10) 1.02522(10) -0.24250(13) 0.0537(7) Uani 1 1 d .
O6 O 0.82345(10) 1.04956(9) -0.14258(13) 0.0508(7) Uani 1 1 d .
O7 O 0.79685(11) 0.99652(9) 0.01077(13) 0.0538(7) Uani 1 1 d .
O8 O 0.84903(10) 0.90144(10) 0.11780(14) 0.0585(8) Uani 1 1 d .

loop_
_atom_site_aniso_label
_atom_site_aniso_U_11
_atom_site_aniso_U_22
_atom_site_aniso_U_33
_atom_site_aniso_U_23
_atom_site_aniso_U_13
_atom_site_aniso_U_12
Cl1 0.286(6) 0.079(2) 0.076(2) 0.000 0.000 -0.116(3)
Cl2 0.1217(18) 0.150(2) 0.0685(14) 0.0662(18) -0.0156(14) -0.016(3)
Lu1 0.0381(5) 0.0388(5) 0.0386(5) 0.0004(4) -0.0043(4) 0.0030(4)
Lu1' 0.174(17) 1.49(12) 2.0(2) 0.000 0.000 0.09(3)
O1W 0.147(9) 0.087(6) 0.222(13) -0.031(7) 0.003(9) 0.038(6)
O2W 0.099(8) 0.273(15) 0.132(9) -0.020(9) 0.012(6) -0.105(9)
C1 0.045(2) 0.042(2) 0.053(3) -0.0044(19) -0.007(2) -0.0069(18)
C2 0.046(2) 0.045(2) 0.043(2) 0.0065(18) 0.0057(18) -0.0032(18)
C3 0.041(2) 0.046(2) 0.045(2) 0.0048(18) -0.0014(18) 0.0001(17)
C4 0.048(2) 0.039(2) 0.041(2) 0.0016(17) -0.0054(18) -0.0006(18)
C5 0.054(3) 0.051(2) 0.056(3) -0.017(2) 0.008(2) -0.011(2)
C6 0.036(2) 0.053(2) 0.039(2) -0.0030(18) -0.0019(17) -0.0020(17)
C7 0.066(3) 0.045(2) 0.050(3) -0.012(2) -0.012(2) 0.003(2)
C8 0.050(2) 0.035(2) 0.042(2) 0.0020(17) -0.0074(18) -0.0031(17)
C9 0.053(2) 0.039(2) 0.040(2) -0.0034(17) -0.0001(18) 0.0029(18)
C10 0.039(2) 0.044(2) 0.044(2) -0.0021(18) -0.0021(18) -0.0001(17)
C11 0.095(3) 0.036(2) 0.039(2) -0.0047(18) 0.010(2) -0.013(2)
C12 0.039(2) 0.045(2) 0.043(2) 0.0014(18) 0.0034(17) -0.0035(17)
C13 0.046(2) 0.039(2) 0.056(3) -0.0081(19) 0.005(2) -0.0106(18)
C14 0.050(2) 0.039(2) 0.030(2) -0.0007(16) 0.0050(17) 0.0021(17)
C15 0.036(2) 0.038(2) 0.038(2) -0.0024(16) 0.0031(16) -0.0002(16)
C16 0.0288(18) 0.041(2) 0.051(2) 0.0009(19) 0.0020(17) -0.0014(15)
C17 0.053(2) 0.046(2) 0.054(3) -0.007(2) -0.007(2) -0.0048(19)
C18 0.040(2) 0.043(2) 0.052(2) -0.0036(18) -0.0021(18) -0.0073(17)
C19 0.043(2) 0.055(3) 0.040(2) -0.0129(19) 0.0039(18) 0.000(2)
C20 0.041(2) 0.048(2) 0.039(2) -0.0059(17) -0.0002(17) 0.0002(17)
C21 0.041(2) 0.051(2) 0.040(2) 0.0017(18) 0.0022(17) 0.0008(18)
C22 0.041(2) 0.040(2) 0.040(2) -0.0046(18) 0.0031(17) -0.0081(17)
C23 0.040(2) 0.061(3) 0.053(3) -0.012(2) -0.0008(19) 0.0001(19)
C24 0.042(2) 0.041(2) 0.065(3) -0.002(2) -0.002(2) -0.0060(18)
N1 0.0409(18) 0.0417(18) 0.053(2) -0.0058(16) -0.0027(16) -0.0011(14)
N2 0.0428(19) 0.049(2) 0.055(2) -0.0165(16) -0.0023(16) -0.0041(15)
N3 0.0370(18) 0.0445(19) 0.0464(19) -0.0092(15) 0.0021(14) -0.0070(14)
N4 0.0327(16) 0.0393(17) 0.0474(19) -0.0009(14) 0.0000(14) -0.0046(13)
N5 0.0412(18) 0.0452(19) 0.053(2) -0.0088(16) 0.0022(16) -0.0054(14)
N6 0.065(2) 0.047(2) 0.042(2) -0.0047(15) 0.0003(17) -0.0132(17)
N7 0.0424(18) 0.0481(19) 0.0348(17) -0.0037(14) 0.0043(14) -0.0031(14)
N8 0.0494(19) 0.0408(18) 0.0377(18) -0.0052(14) 0.0084(15) -0.0044(14)
N9 0.069(2) 0.0422(19) 0.042(2) 0.0004(15) 0.0000(17) -0.0155(16)
N10 0.0471(19) 0.051(2) 0.0391(19) -0.0029(15) -0.0023(15) -0.0067(15)
N11 0.0463(18) 0.0398(18) 0.0395(19) -0.0036(14) 0.0022(14) -0.0017(14)
N12 0.0435(18) 0.0377(17) 0.0343(17) -0.0005(13) -0.0028(14) 0.0005(13)
N13 0.0406(18) 0.0392(18) 0.053(2) 0.0006(15) -0.0057(15) -0.0074(14)
N14 0.0381(18) 0.047(2) 0.053(2) -0.0038(16) -0.0051(15) -0.0031(15)
N15 0.0451(18) 0.0397(18) 0.0415(19) -0.0044(14) -0.0009(14) 0.0002(14)
N16 0.0425(18) 0.0379(17) 0.053(2) 0.0000(15) -0.0062(16) -0.0018(14)
O1 0.0610(19) 0.0589(19) 0.072(2) -0.0205(16) -0.0127(16) -0.0127(15)
O2 0.083(2) 0.097(3) 0.067(2) -0.0257(19) -0.0207(19) -0.014(2)
O3 0.065(2) 0.0595(19) 0.072(2) -0.0104(16) 0.0004(16) -0.0176(16)
O4 0.0487(17) 0.0524(18) 0.075(2) -0.0111(15) 0.0034(15) -0.0133(14)
O5 0.0511(17) 0.0469(17) 0.0631(19) -0.0132(14) -0.0006(14) -0.0089(13)
O6 0.0568(17) 0.0406(16) 0.0550(18) -0.0105(13) 0.0048(14) -0.0107(13)
O7 0.073(2) 0.0389(15) 0.0498(17) -0.0148(13) -0.0030(14) -0.0095(13)
O8 0.0663(19) 0.0523(18) 0.0570(19) -0.0104(15) -0.0098(15) 0.0049(14)

loop_
_atom_type_symbol
_atom_type_description
_atom_type_scat_dispersion_real
_atom_type_scat_dispersion_imag
_atom_type_scat_source
C C 0.0033 0.0016 'International Tables Vol C Tables 4.2.6.8 and 6.1.1.4'
H H 0.0000 0.0000 'International Tables Vol C Tables 4.2.6.8 and 6.1.1.4'
N N 0.0061 0.0033 'International Tables Vol C Tables 4.2.6.8 and 6.1.1.4'
O O 0.0106 0.0060 'International Tables Vol C Tables 4.2.6.8 and 6.1.1.4'
Lu Lu -0.4720 5.8584 'International Tables Vol C Tables 4.2.6.8 and 6.1.1.4'
Cl Cl 0.1484 0.1585 'International Tables Vol C Tables 4.2.6.8 and 6.1.1.4'

loop_
_geom_angle_atom_site_label_1
_geom_angle_atom_site_label_2
_geom_angle_atom_site_label_3
_geom_angle
_geom_angle_site_symmetry_1
_geom_angle_site_symmetry_3
Cl2 Cl1 Cl2 55.52(19) 15_574 12_865
Cl2 Cl2 Cl2 87.49(7) 12_865 15_574
Cl2 Cl2 Cl2 46.26(4) 12_865 6_674
Cl2 Cl2 Cl2 46.26(4) 15_574 6_674
Cl2 Cl2 Cl1 82.14(14) 12_865 15_574
Cl2 Cl2 Cl1 82.14(14) 15_574 15_574
Cl2 Cl2 Cl1 62.24(9) 6_674 15_574
Lu1' Lu1 O1W 98.9(5) 15_575 .
Lu1' Lu1 O2W 122.8(16) 15_575 .
O1W Lu1 O2W 85.6(6) . .
Lu1' Lu1 O2W 43.0(4) 15_575 15_575
O1W Lu1 O2W 137.5(5) . 15_575
O2W Lu1 O2W 127.5(6) . 15_575
Lu1' Lu1 O3 164.0(15) 15_575 .
O1W Lu1 O3 73.5(3) . .
O2W Lu1 O3 71.4(3) . .
O2W Lu1 O3 136.6(4) 15_575 .
Lu1' Lu1 O2 69.0(16) 15_575 .
O1W Lu1 O2 82.7(4) . .
O2W Lu1 O2 164.7(4) . .
O2W Lu1 O2 67.5(3) 15_575 .
O3 Lu1 O2 95.76(12) . .
Lu1' Lu1 Lu1 72.9(12) 15_575 12_866
O1W Lu1 Lu1 65.4(3) . 12_866
O2W Lu1 Lu1 57.5(3) . 12_866
O2W Lu1 Lu1 107.2(4) 15_575 12_866
O3 Lu1 Lu1 114.78(9) . 12_866
O2 Lu1 Lu1 124.83(10) . 12_866
Lu1' Lu1 Lu1 72.9(12) 15_575 15_575
O1W Lu1 Lu1 146.3(3) . 15_575
O2W Lu1 Lu1 73.1(4) . 15_575
O2W Lu1 Lu1 54.5(3) 15_575 15_575
O3 Lu1 Lu1 121.19(9) . 15_575
O2 Lu1 Lu1 121.70(10) . 15_575
Lu1 Lu1 Lu1 81.03(3) 12_866 15_575
Lu1' Lu1 O1W 114.2(6) 15_575 15_575
O1W Lu1 O1W 146.52(19) . 15_575
O2W Lu1 O1W 72.9(5) . 15_575
O2W Lu1 O1W 75.3(4) 15_575 15_575
O3 Lu1 O1W 75.4(2) . 15_575
O2 Lu1 O1W 112.6(3) . 15_575
Lu1 Lu1 O1W 118.8(3) 12_866 15_575
Lu1 Lu1 O1W 50.0(2) 15_575 15_575
Lu1' Lu1 Lu1' 89(2) 15_575 .
O1W Lu1 Lu1' 103.5(4) . .
O2W Lu1 Lu1' 35.9(9) . .
O2W Lu1 Lu1' 95.2(8) 15_575 .
O3 Lu1 Lu1' 106.3(9) . .
O2 Lu1 Lu1' 157.9(9) . .
Lu1 Lu1 Lu1' 45.1(4) 12_866 .
Lu1 Lu1 Lu1' 45.1(4) 15_575 .
O1W Lu1 Lu1' 73.7(5) 15_575 .
Lu1' Lu1 O2W 33.6(3) 15_575 12_866
O1W Lu1 O2W 68.0(4) . 12_866
O2W Lu1 O2W 105.9(4) . 12_866
O2W Lu1 O2W 76.7(4) 15_575 12_866
O3 Lu1 O2W 141.5(2) . 12_866
O2 Lu1 O2W 78.8(3) . 12_866
Lu1 Lu1 O2W 48.4(2) 12_866 12_866
Lu1 Lu1 O2W 92.7(2) 15_575 12_866
O1W Lu1 O2W 142.1(3) 15_575 12_866
Lu1' Lu1 O2W 84.0(8) . 12_866
Lu1' Lu1 Lu1 35.9(16) 15_575 6_674
O1W Lu1 Lu1 105.1(3) . 6_674
O2W Lu1 Lu1 87.6(2) . 6_674
O2W Lu1 Lu1 57.9(4) 15_575 6_674
O3 Lu1 Lu1 159.03(8) . 6_674
O2 Lu1 Lu1 104.89(9) . 6_674
Lu1 Lu1 Lu1 49.486(15) 12_866 6_674
Lu1 Lu1 Lu1 49.486(15) 15_575 6_674
O1W Lu1 Lu1 99.4(2) 15_575 6_674
Lu1' Lu1 Lu1 53.1(9) . 6_674
O2W Lu1 Lu1 43.3(2) 12_866 6_674
O2W Lu1' O2W 179(5) 6_674 .
O2W Lu1' Lu1 102.0(18) 6_674 12_866
O2W Lu1' Lu1 77.5(14) . 12_866
O2W Lu1' Lu1 77.5(14) 6_674 15_575
O2W Lu1' Lu1 102.0(18) . 15_575
Lu1 Lu1' Lu1 108(3) 12_866 15_575
O2W Lu1' O2 74.8(11) 6_674 15_575
O2W Lu1' O2 105.6(15) . 15_575
Lu1 Lu1' O2 171(3) 12_866 15_575
Lu1 Lu1' O2 62.9(2) 15_575 15_575
O2W Lu1' O2 105.6(15) 6_674 12_866
O2W Lu1' O2 74.8(11) . 12_866
Lu1 Lu1' O2 62.9(2) 12_866 12_866
Lu1 Lu1' O2 171(3) 15_575 12_866
O2 Lu1' O2 126(3) 15_575 12_866
O2W Lu1' Lu1 125(3) 6_674 .
O2W Lu1' Lu1 54.2(17) . .
Lu1 Lu1' Lu1 62.0(15) 12_866 .
Lu1 Lu1' Lu1 62.0(15) 15_575 .
O2 Lu1' Lu1 112.5(8) 15_575 .
O2 Lu1' Lu1 110.0(8) 12_866 .
O2W Lu1' Lu1 54.2(17) 6_674 6_674
O2W Lu1' Lu1 125(3) . 6_674
Lu1 Lu1' Lu1 62.0(15) 12_866 6_674
Lu1 Lu1' Lu1 62.0(15) 15_575 6_674
O2 Lu1' Lu1 110.0(8) 15_575 6_674
O2 Lu1' Lu1 112.5(8) 12_866 6_674
Lu1 Lu1' Lu1 73.8(18) . 6_674
O2W Lu1' Lu1' 90(3) 6_674 15_575
O2W Lu1' Lu1' 90(3) . 15_575
Lu1 Lu1' Lu1' 54.1(16) 12_866 15_575
Lu1 Lu1' Lu1' 54.1(16) 15_575 15_575
O2 Lu1' Lu1' 116.9(14) 15_575 15_575
O2 Lu1' Lu1' 116.9(14) 12_866 15_575
Lu1 Lu1' Lu1' 36.9(9) . 15_575
Lu1 Lu1' Lu1' 36.9(9) 6_674 15_575
Lu1 O1W Lu1 64.6(3) . 12_866
Lu1' O2W Lu1 90(2) . .
Lu1' O2W Lu1 59.5(15) . 12_866
Lu1 O2W Lu1 68.0(3) . 12_866
Lu1' O2W Lu1 44.4(15) . 15_575
Lu1 O2W Lu1 58.5(3) . 15_575
Lu1 O2W Lu1 78.8(3) 12_866 15_575
O1 C1 N2 126.4(4) . .
O1 C1 N1 125.3(4) . .
N2 C1 N1 108.2(3) . .
N3 C2 N1 115.2(3) . .
N3 C2 C3 103.4(3) . .
N1 C2 C3 102.5(3) . .
N3 C2 H2 111.7 . .
N1 C2 H2 111.7 . .
C3 C2 H2 111.7 . .
N2 C3 N4 113.6(3) . .
N2 C3 C2 103.7(3) . .
N4 C3 C2 103.3(3) . .
N2 C3 H3 111.9 . .
N4 C3 H3 111.9 . .
C2 C3 H3 111.9 . .
O5 C4 N3 126.4(4) . .
O5 C4 N4 124.6(4) . .
N3 C4 N4 109.0(3) . .
N2 C5 N5 112.8(3) . .
N2 C5 H5A 109.0 . .
N5 C5 H5A 109.0 . .
N2 C5 H5B 109.0 . .
N5 C5 H5B 109.0 . .
H5A C5 H5B 107.8 . .
N7 C6 N4 113.5(3) . .
N7 C6 H6A 108.9 . .
N4 C6 H6A 108.9 . .
N7 C6 H6B 108.9 . .
N4 C6 H6B 108.9 . .
H6A C6 H6B 107.7 . .
O2 C7 N5 125.6(5) . .
O2 C7 N6 125.9(4) . .
N5 C7 N6 108.4(4) . .
N7 C8 N5 113.8(3) . .
N7 C8 C9 104.0(3) . .
N5 C8 C9 102.9(3) . .
N7 C8 H8 111.8 . .
N5 C8 H8 111.8 . .
C9 C8 H8 111.8 . .
N6 C9 N8 115.5(3) . .
N6 C9 C8 103.1(3) . .
N8 C9 C8 102.9(3) . .
N6 C9 H9 111.5 . .
N8 C9 H9 111.5 . .
C8 C9 H9 111.5 . .
O6 C10 N8 126.5(4) . .
O6 C10 N7 125.1(4) . .
N8 C10 N7 108.4(3) . .
N9 C11 N6 112.2(3) . .
N9 C11 H11A 109.2 . .
N6 C11 H11A 109.2 . .
N9 C11 H11B 109.2 . .
N6 C11 H11B 109.2 . .
H11A C11 H11B 107.9 . .
N11 C12 N8 113.5(3) . .
N11 C12 H12A 108.9 . .
N8 C12 H12A 108.9 . .
N11 C12 H12B 108.9 . .
N8 C12 H12B 108.9 . .
H12A C12 H12B 107.7 . .
O3 C13 N9 125.8(4) . .
O3 C13 N10 124.4(4) . .
N9 C13 N10 109.8(3) . .
N11 C14 N9 114.3(3) . .
N11 C14 C15 104.0(3) . .
N9 C14 C15 103.0(3) . .
N11 C14 H14 111.7 . .
N9 C14 H14 111.7 . .
C15 C14 H14 111.7 . .
N12 C15 N10 114.2(3) . .
N12 C15 C14 103.2(3) . .
N10 C15 C14 103.4(3) . .
N12 C15 H15 111.8 . .
N10 C15 H15 111.8 . .
C14 C15 H15 111.8 . .
O7 C16 N11 127.2(4) . .
O7 C16 N12 126.2(4) . .
N11 C16 N12 106.6(3) . .
N10 C17 N13 113.7(3) . .
N10 C17 H17A 108.8 . .
N13 C17 H17A 108.8 . .
N10 C17 H17B 108.8 . .
N13 C17 H17B 108.8 . .
H17A C17 H17B 107.7 . .
N15 C18 N12 113.3(3) . .
N15 C18 H18A 108.9 . .
N12 C18 H18A 108.9 . .
N15 C18 H18B 108.9 . .
N12 C18 H18B 108.9 . .
H18A C18 H18B 107.7 . .
O4 C19 N14 125.2(4) . .
O4 C19 N13 124.5(4) . .
N14 C19 N13 110.2(3) . .
N13 C20 N15 113.4(3) . .
N13 C20 C21 103.9(3) . .
N15 C20 C21 103.0(3) . .
N13 C20 H20 111.9 . .
N15 C20 H20 111.9 . .
C21 C20 H20 111.9 . .
N16 C21 N14 114.6(3) . .
N16 C21 C20 104.3(3) . .
N14 C21 C20 102.6(3) . .
N16 C21 H21 111.6 . .
N14 C21 H21 111.6 . .
C20 C21 H21 111.6 . .
O8 C22 N16 124.9(4) . .
O8 C22 N15 125.1(4) . .
N16 C22 N15 110.0(3) . .
N14 C23 N3 113.6(3) . 9_775
N14 C23 H23A 108.8 . .
N3 C23 H23A 108.8 9_775 .
N14 C23 H23B 108.8 . .
N3 C23 H23B 108.8 9_775 .
H23A C23 H23B 107.7 . .
N16 C24 N1 115.0(3) . 9_775
N16 C24 H24A 108.5 . .
N1 C24 H24A 108.5 9_775 .
N16 C24 H24B 108.5 . .
N1 C24 H24B 108.5 9_775 .
H24A C24 H24B 107.5 . .
C1 N1 C24 123.3(3) . 9_775
C1 N1 C2 112.4(3) . .
C24 N1 C2 122.7(3) 9_775 .
C1 N2 C3 112.8(3) . .
C1 N2 C5 122.0(3) . .
C3 N2 C5 121.7(3) . .
C4 N3 C2 113.2(3) . .
C4 N3 C23 121.5(3) . 9_775
C2 N3 C23 122.4(3) . 9_775
C4 N4 C6 123.2(3) . .
C4 N4 C3 110.7(3) . .
C6 N4 C3 122.0(3) . .
C7 N5 C8 112.0(3) . .
C7 N5 C5 121.3(3) . .
C8 N5 C5 120.2(3) . .
C7 N6 C9 113.1(3) . .
C7 N6 C11 122.3(3) . .
C9 N6 C11 123.1(4) . .
C10 N7 C6 122.5(3) . .
C10 N7 C8 112.0(3) . .
C6 N7 C8 123.9(3) . .
C10 N8 C9 112.3(3) . .
C10 N8 C12 122.6(3) . .
C9 N8 C12 123.3(3) . .
C13 N9 C14 112.5(3) . .
C13 N9 C11 122.7(3) . .
C14 N9 C11 123.5(4) . .
C13 N10 C17 124.0(3) . .
C13 N10 C15 111.2(3) . .
C17 N10 C15 121.7(3) . .
C16 N11 C14 113.0(3) . .
C16 N11 C12 120.6(3) . .
C14 N11 C12 123.3(3) . .
C16 N12 C15 113.0(3) . .
C16 N12 C18 120.9(3) . .
C15 N12 C18 122.9(3) . .
C19 N13 C17 122.8(3) . .
C19 N13 C20 111.1(3) . .
C17 N13 C20 123.3(3) . .
C19 N14 C23 123.2(3) . .
C19 N14 C21 112.1(3) . .
C23 N14 C21 122.2(3) . .
C22 N15 C18 123.6(3) . .
C22 N15 C20 111.2(3) . .
C18 N15 C20 121.7(3) . .
C22 N16 C24 124.1(3) . .
C22 N16 C21 111.3(3) . .
C24 N16 C21 123.2(3) . .
C7 O2 Lu1 140.9(3) . .
C7 O2 Lu1' 162.7(9) . 15_575
Lu1 O2 Lu1' 48.2(14) . 15_575
C13 O3 Lu1 140.4(3) . .

loop_
_geom_bond_atom_site_label_1
_geom_bond_atom_site_label_2
_geom_bond_distance
_geom_bond_site_symmetry_2
Cl1 Cl2 2.225(4) 15_574
Cl1 Cl2 2.225(4) 12_865
Cl2 Cl2 1.499(5) 12_865
Cl2 Cl2 1.499(5) 15_574
Cl2 Cl2 2.073(6) 6_674
Cl2 Cl1 2.225(4) 15_574
Lu1 Lu1' 2.03(4) 15_575
Lu1 O1W 2.148(9) .
Lu1 O2W 2.224(12) .
Lu1 O2W 2.303(11) 15_575
Lu1 O3 2.417(3) .
Lu1 O2 2.428(3) .
Lu1 Lu1 2.5333(14) 12_866
Lu1 Lu1 2.5333(14) 15_575
Lu1 O1W 2.550(12) 15_575
Lu1 Lu1' 2.74(6) .
Lu1 O2W 2.843(16) 12_866
Lu1 Lu1 3.2914(18) 6_674
Lu1' O2W 1.610(11) 6_674
Lu1' O2W 1.610(11) .
Lu1' Lu1 2.03(4) 12_866
Lu1' Lu1 2.03(4) 15_575
Lu1' O2 2.55(3) 15_575
Lu1' O2 2.55(3) 12_866
Lu1' Lu1 2.74(6) 6_674
Lu1' Lu1' 3.39(14) 15_575
O1W Lu1 2.550(11) 12_866
O2W Lu1 2.303(11) 12_866
O2W Lu1 2.843(16) 15_575
C1 O1 1.225(5) .
C1 N2 1.350(5) .
C1 N1 1.378(5) .
C2 N3 1.439(5) .
C2 N1 1.444(5) .
C2 C3 1.557(5) .
C2 H2 0.9900 .
C3 N2 1.434(5) .
C3 N4 1.475(5) .
C3 H3 0.9900 .
C4 O5 1.232(4) .
C4 N3 1.355(5) .
C4 N4 1.384(5) .
C5 N2 1.447(5) .
C5 N5 1.470(5) .
C5 H5A 0.9800 .
C5 H5B 0.9800 .
C6 N7 1.426(5) .
C6 N4 1.447(4) .
C6 H6A 0.9800 .
C6 H6B 0.9800 .
C7 O2 1.213(5) .
C7 N5 1.345(5) .
C7 N6 1.365(6) .
C8 N7 1.437(5) .
C8 N5 1.465(5) .
C8 C9 1.545(5) .
C8 H8 0.9900 .
C9 N6 1.433(5) .
C9 N8 1.445(5) .
C9 H9 0.9900 .
C10 O6 1.229(4) .
C10 N8 1.366(5) .
C10 N7 1.369(5) .
C11 N9 1.452(5) .
C11 N6 1.478(5) .
C11 H11A 0.9800 .
C11 H11B 0.9800 .
C12 N11 1.452(5) .
C12 N8 1.457(5) .
C12 H12A 0.9800 .
C12 H12B 0.9800 .
C13 O3 1.234(5) .
C13 N9 1.351(5) .
C13 N10 1.354(5) .
C14 N11 1.420(5) .
C14 N9 1.451(5) .
C14 C15 1.546(5) .
C14 H14 0.9900 .
C15 N12 1.432(5) .
C15 N10 1.468(5) .
C15 H15 0.9900 .
C16 O7 1.208(4) .
C16 N11 1.381(5) .
C16 N12 1.384(5) .
C17 N10 1.449(5) .
C17 N13 1.449(5) .
C17 H17A 0.9800 .
C17 H17B 0.9800 .
C18 N15 1.445(5) .
C18 N12 1.452(5) .
C18 H18A 0.9800 .
C18 H18B 0.9800 .
C19 O4 1.253(5) .
C19 N14 1.335(5) .
C19 N13 1.354(5) .
C20 N13 1.456(5) .
C20 N15 1.462(5) .
C20 C21 1.537(5) .
C20 H20 0.9900 .
C21 N16 1.451(5) .
C21 N14 1.466(5) .
C21 H21 0.9900 .
C22 O8 1.232(4) .
C22 N16 1.353(5) .
C22 N15 1.363(5) .
C23 N14 1.441(5) .
C23 N3 1.460(5) 9_775
C23 H23A 0.9800 .
C23 H23B 0.9800 .
C24 N16 1.434(5) .
C24 N1 1.434(5) 9_775
C24 H24A 0.9800 .
C24 H24B 0.9800 .
N1 C24 1.434(5) 9_775
N3 C23 1.460(5) 9_775
O2 Lu1' 2.55(3) 15_575

loop_
_platon_squeeze_void_nr
_platon_squeeze_void_average_x
_platon_squeeze_void_average_y
_platon_squeeze_void_average_z
_platon_squeeze_void_volume
_platon_squeeze_void_count_electrons
_platon_squeeze_void_content
1 0.000 0.000 0.000 359 111 ' '
2 -0.003 -0.036 0.459 4406 1786 ' '
3 0.000 0.500 1.000 359 111 ' '
4 0.042 0.343 0.261 9 2 ' '
5 0.042 0.843 0.739 9 2 ' '
6 0.094 0.209 0.989 9 3 ' '
7 0.094 0.709 0.011 9 2 ' '
8 0.250 0.250 0.250 359 110 ' '
9 0.250 0.750 0.750 359 110 ' '
10 0.500 0.000 0.500 359 111 ' '
11 0.500 0.500 0.500 359 111 ' '
12 0.406 0.291 0.511 9 3 ' '
13 0.406 0.791 0.489 9 3 ' '
14 0.459 0.156 0.239 9 3 ' '
15 0.459 0.656 0.761 9 3 ' '
16 0.542 0.343 0.239 9 2 ' '
17 0.542 0.843 0.761 9 2 ' '
18 0.594 0.209 0.511 9 2 ' '
19 0.594 0.709 0.489 9 3 ' '
20 0.750 0.250 0.250 359 110 ' '
21 0.750 0.750 0.750 359 110 ' '
22 0.906 0.291 0.989 9 3 ' '
23 0.906 0.791 0.011 9 3 ' '
24 0.959 0.156 0.261 9 3 ' '
25 0.959 0.656 0.739 9 3 ' '
